data_9010407
loop_
_publ_author_name
'Alvarez, M.'
'Sileo, E. E.'
'Rueda, E. H.'

_publ_section_title
;
 Structure and reactivity of synthetic Co-substituted goethites
 Sample: G3, 3 mol% Co
;
_journal_name_full 'American Mineralogist'
_journal_page_first 584
_journal_page_last 590
_journal_paper_doi 10.2138/am.2008.2608
_journal_volume 93
_journal_year 2008
_chemical_compound_source Synthetic
_chemical_formula_sum 'Co0.03 Fe0.97 H O2'
_chemical_name_mineral Goethite
_space_group_IT_number 62
_symmetry_space_group_name_Hall '-P 2c 2ab'
_symmetry_space_group_name_H-M 'P b n m'
_cell_angle_alpha 90
_cell_angle_beta 90
_cell_angle_gamma 90
_cell_formula_units_Z 4
_cell_length_a 4.6070
_cell_length_b 9.9472
_cell_length_c 3.0210
_cell_volume 138.443
_database_code_amcsd 0004539
_exptl_crystal_density_diffrn 4.267
_cod_original_formula_sum '(Fe.97 Co.03) O2 H'
_cod_database_code 9010407

loop_
_space_group_symop_operation_xyz
x,y,z
x,y,1/2-z
-x,-y,1/2+z
1/2+x,1/2-y,1/2+z
1/2-x,1/2+y,1/2-z
1/2-x,1/2+y,z
1/2+x,1/2-y,-z
-x,-y,-z

loop_
_atom_site_label
_atom_site_fract_x
_atom_site_fract_y
_atom_site_fract_z
_atom_site_occupancy
_atom_site_type_symbol
_atom_site_attached_hydrogens
FeMe 0.04730 -0.14590 0.25000 0.97000 Fe 0
CoMe 0.04730 -0.14590 0.25000 0.03000 Co 0
O -0.28620 0.19730 0.25000 1.00000 O 0
O-H 0.18890 0.05310 0.25000 1.00000 O 1

loop_
_cod_changelog_entry_id
_cod_changelog_entry_author
_cod_changelog_entry_date
_cod_changelog_entry_text
1
;cod-tools version 3.8.0
Id: cif_guess_AMCSD_atom_types 9574 2023-05-10 09:00:05Z saulius
;
2023-05-10T18:52:32+03:00
;Derived atom types and hydrogen counts
from atom names that follow the AMCSD naming convention
(Wat == water, O-H == hydroxyl).
;

loop_
_cod_related_entry_id
_cod_related_entry_database
_cod_related_entry_code
1 AMCSD 0004539
